data_1539131
loop_
_publ_author_name
'Sugitani, M.'
'Kinomura, N.'
'Koizumi, M.'
'Kume, S.'

_publ_section_title
;
 Preparation and properties of a new iron phosphide Fe P4
;
_journal_name_full 'Journal of Solid State Chemistry'
_journal_page_first 195
_journal_page_last 201
_journal_volume 26
_journal_year 1978
_chemical_formula_sum 'Fe P4'
_space_group_IT_number 20
_symmetry_space_group_name_Hall 'C 2c 2'
_symmetry_space_group_name_H-M 'C 2 2 21'
_cell_angle_alpha 90
_cell_angle_beta 90
_cell_angle_gamma 90
_cell_formula_units_Z 4
_cell_length_a 5.005
_cell_length_b 10.213
_cell_length_c 5.53
_cell_volume 282.672
_citation_journal_id_ASTM JSSCBI
_cod_data_source_file Sugitani_JSSCBI_1978_29.cif
_cod_data_source_block Fe1P4
_cod_original_cell_volume 282.6719
_cod_original_formula_sum 'Fe1 P4'
_cod_database_code 1539131

loop_
_symmetry_equiv_pos_as_xyz
x,y,z
-x,-y,z+1/2
x,-y,-z
-x,y,-z+1/2
x+1/2,y+1/2,z
-x+1/2,-y+1/2,z+1/2
x+1/2,-y+1/2,-z
-x+1/2,y+1/2,-z+1/2

loop_
_atom_site_label
_atom_site_type_symbol
_atom_site_fract_x
_atom_site_fract_y
_atom_site_fract_z
_atom_site_occupancy
_atom_site_U_iso_or_equiv
P2 P 0.2104 0.518 0.302 1 0.0
Fe1 Fe 0 0.1741 0.25 1 0.0
P1 P 0.1804 0.1824 0.6338 1 0.0
